data_4022249
loop_
_publ_author_name
'Tony P. Tang'
'Jonathan A. Ellman'

_publ_contact_author_email ' jellman@uclink.berkeley.edu '
_publ_contact_author_name ' Jonathan A. Ellman    '
_publ_section_title
;
 Asymmetric Synthesis of \b-Amino Acid Derivatives Incorporating
 a Broad Range of Substitution Patterns by Enolate
 Additions to tert-Butanesulfinyl Imines
;
_journal_name_full 'Journal of Organic Chemistry'
_journal_page_first 7819
_journal_page_last 7832
_journal_paper_doi 10.1021/jo025957u
_journal_volume 67
_journal_year 2002
_chemical_formula_sum 'C20 H28 N6 O4 S'
_chemical_formula_weight 448.54
_space_group_IT_number 4
_symmetry_cell_setting monoclinic
_symmetry_Int_Tables_number 4
_symmetry_space_group_name_Hall 'P 2yb'
_symmetry_space_group_name_H-M 'P 1 21 1'
_audit_creation_date 'Thu Feb 21 15:58:36 2002'
_audit_creation_method 'by teXsan'
_cell_angle_alpha 90
_cell_angle_beta 96.510(2)
_cell_angle_gamma 90
_cell_formula_units_Z 4
_cell_length_a 9.338(1)
_cell_length_b 23.936(2)
_cell_length_c 10.855(1)
_cell_measurement_reflns_used 2292
_cell_measurement_temperature 156.2
_cell_measurement_theta_max 22.5
_cell_measurement_theta_min 1.8
_cell_volume 2410.6(4)
_computing_cell_refinement 'Bruker SAINT v5.04'
_computing_data_collection 'Bruker SMART v5.0'
_computing_data_reduction 'Bruker SAINT v5.04'
_computing_publication_material teXsan
_computing_structure_refinement teXsan
_computing_structure_solution SIR92
_diffrn_measurement_device_type 'SMART CCD'
_diffrn_measurement_method \w-scan
_diffrn_radiation_type 'Mo K\a'
_diffrn_radiation_wavelength 0.7107
_diffrn_reflns_av_R_equivalents 0.047
_diffrn_reflns_limit_h_max 0
_diffrn_reflns_limit_h_min 0
_diffrn_reflns_limit_k_max 0
_diffrn_reflns_limit_k_min 0
_diffrn_reflns_limit_l_max 0
_diffrn_reflns_limit_l_min 0
_diffrn_reflns_number 0
_exptl_absorpt_coefficient_mu 0.170
_exptl_absorpt_correction_type none
_exptl_crystal_colour colorless
_exptl_crystal_density_diffrn 1.236
_exptl_crystal_density_method 'not measured'
_exptl_crystal_description tablet
_exptl_crystal_size_max 0.250
_exptl_crystal_size_mid 0.170
_exptl_crystal_size_min 0.100
_refine_diff_density_max 0.15
_refine_diff_density_min -0.15
_refine_ls_extinction_method none
_refine_ls_goodness_of_fit_ref 0.797
_refine_ls_hydrogen_treatment noref
_refine_ls_number_parameters 558
_refine_ls_number_reflns 3545
_refine_ls_R_factor_gt 0.0000
_refine_ls_shift/su_max 0.0000
_refine_ls_structure_factor_coef F
_refine_ls_weighting_details 'w = 1/[\s^2^(Fo) + 0.00022|Fo|^2^]'
_refine_ls_weighting_scheme calc
_refine_ls_wR_factor_ref 0.0283
_reflns_number_gt 0
_reflns_number_total 0
_reflns_threshold_expression F^2^>2.0\s(F^2^)
_cod_data_source_file jo025957u_s2_2.cif
_cod_data_source_block Tony_Tang's_Organic_whatsit_nitrobenzylamideof19
_cod_original_sg_symbol_H-M 'P 21       '
_cod_original_formula_sum 'C20 H28 N6 O4 S '
_cod_database_code 4022249

loop_
_symmetry_equiv_pos_as_xyz
x,y,z
-x,1/2+y,-z

loop_
_atom_site_label
_atom_site_type_symbol
_atom_site_fract_x
_atom_site_fract_y
_atom_site_fract_z
_atom_site_U_iso_or_equiv
_atom_site_adp_type
_atom_site_occupancy
_atom_site_calc_flag
S1 S 0.2455(1) -0.3642 -0.5416(1) 0.0299(4) Uani 1.00 d
S2 S -0.3146(1) -0.18866(7) -0.9554(1) 0.0298(4) Uani 1.00 d
O1 O 0.1927(3) -0.3153(1) -0.4731(3) 0.035(1) Uani 1.00 d
O2 O 0.1074(3) -0.2663(1) -0.9296(3) 0.033(1) Uani 1.00 d
O3 O 0.2916(4) -0.0039(2) -1.3594(4) 0.062(1) Uani 1.00 d
O4 O 0.3295(4) -0.0528(2) -1.5196(4) 0.059(1) Uani 1.00 d
O5 O -0.3831(3) -0.2374(1) -1.0267(3) 0.039(1) Uani 1.00 d
O6 O -0.3383(3) -0.2942(1) -0.5720(3) 0.034(1) Uani 1.00 d
O7 O -0.1712(4) -0.5060(2) 0.0139(4) 0.072(2) Uani 1.00 d
O8 O -0.1617(4) -0.5528(2) -0.1540(4) 0.055(1) Uani 1.00 d
N1 N 0.3651(3) -0.3458(1) -0.6328(3) 0.026(1) Uani 1.00 d
N2 N 0.3115(4) -0.2540(2) -1.0217(4) 0.031(1) Uani 1.00 d
N3 N 0.3046(4) -0.0478(2) -1.4112(5) 0.042(2) Uani 1.00 d
N4 N 0.4323(4) -0.1561(2) -0.7625(5) 0.057(2) Uani 1.00 d
N5 N 0.4556(4) -0.1077(2) -0.7902(4) 0.048(2) Uani 1.00 d
N6 N 0.4954(5) -0.0648(2) -0.8142(5) 0.080(2) Uani 1.00 d
N7 N -0.1701(3) -0.2072(2) -0.8645(3) 0.025(1) Uani 1.00 d
N8 N -0.1080(4) -0.3031(2) -0.4843(3) 0.028(1) Uani 1.00 d
N9 N -0.1655(4) -0.5090(2) -0.0983(5) 0.046(2) Uani 1.00 d
N10 N -0.0491(4) -0.3976(2) -0.7478(4) 0.053(2) Uani 1.00 d
N11 N -0.0167(4) -0.4462(2) -0.7186(4) 0.049(2) Uani 1.00 d
N12 N 0.0340(5) -0.4885(2) -0.6946(5) 0.083(2) Uani 1.00 d
C1 C 0.3177(4) -0.3335(2) -0.7632(4) 0.030(2) Uani 1.00 d
C2 C 0.3313(4) -0.2712(2) -0.8001(4) 0.025(2) Uani 1.00 d
C3 C 0.2412(6) -0.2632(2) -0.9225(5) 0.029(2) Uani 1.00 d
C4 C 0.2386(5) -0.2519(2) -1.1467(5) 0.036(2) Uani 1.00 d
C5 C 0.2610(5) -0.1979(2) -1.2139(5) 0.027(2) Uani 1.00 d
C6 C 0.2445(5) -0.1465(2) -1.1584(4) 0.034(2) Uani 1.00 d
C7 C 0.2583(5) -0.0971(2) -1.2219(5) 0.036(2) Uani 1.00 d
C8 C 0.2936(5) -0.1005(2) -1.3410(5) 0.031(2) Uani 1.00 d
C9 C 0.3139(6) -0.1500(2) -1.3977(5) 0.046(2) Uani 1.00 d
C10 C 0.2975(5) -0.1989(2) -1.3328(5) 0.041(2) Uani 1.00 d
C11 C 0.3587(5) -0.4043(2) -0.4236(4) 0.036(2) Uani 1.00 d
C12 C 0.4744(5) -0.3670(2) -0.3566(5) 0.054(2) Uani 1.00 d
C13 C 0.4205(5) -0.4535(2) -0.4877(5) 0.062(2) Uani 1.00 d
C14 C 0.2545(5) -0.4239(2) -0.3345(5) 0.047(2) Uani 1.00 d
C15 C 0.3969(4) -0.3720(2) -0.8460(4) 0.033(2) Uani 1.00 d
C16 C 0.3344(6) -0.4298(2) -0.8725(5) 0.046(2) Uani 1.00 d
C17 C 0.4433(6) -0.4679(2) -0.9247(5) 0.069(2) Uani 1.00 d
C18 C 0.1967(6) -0.4261(3) -0.9632(6) 0.071(2) Uani 1.00 d
C19 C 0.2841(4) -0.2305(2) -0.7046(4) 0.027(2) Uani 1.00 d
C20 C 0.2840(5) -0.1705(2) -0.7456(4) 0.032(2) Uani 1.00 d
C21 C -0.1866(4) -0.2219(2) -0.7357(4) 0.025(2) Uani 1.00 d
C22 C -0.1518(4) -0.2837(2) -0.7053(4) 0.024(2) Uani 1.00 d
C23 C -0.2076(5) -0.2950(2) -0.5815(4) 0.025(2) Uani 1.00 d
C24 C -0.1444(4) -0.3014(2) -0.3574(4) 0.033(2) Uani 1.00 d
C25 C -0.1448(4) -0.3569(2) -0.2925(4) 0.027(2) Uani 1.00 d
C26 C -0.1456(6) -0.3574(2) -0.1661(5) 0.056(2) Uani 1.00 d
C27 C -0.1521(6) -0.4064(3) -0.1021(5) 0.058(2) Uani 1.00 d
C28 C -0.1594(5) -0.4560(2) -0.1662(5) 0.031(2) Uani 1.00 d
C29 C -0.1582(5) -0.4573(2) -0.2917(5) 0.038(2) Uani 1.00 d
C30 C -0.1517(5) -0.4072(2) -0.3536(5) 0.038(2) Uani 1.00 d
C31 C -0.2293(5) -0.1475(2) -1.0695(4) 0.030(2) Uani 1.00 d
C32 C -0.3552(5) -0.1262(2) -1.1596(4) 0.044(2) Uani 1.00 d
C33 C -0.1503(5) -0.0993(2) -1.0034(4) 0.053(2) Uani 1.00 d
C34 C -0.1334(5) -0.1838(2) -1.1381(4) 0.051(2) Uani 1.00 d
C35 C -0.0978(4) -0.1812(2) -0.6468(4) 0.030(1) Uani 1.00 d
C36 C -0.1719(5) -0.1267(2) -0.6234(4) 0.037(2) Uani 1.00 d
C37 C -0.2835(5) -0.1351(3) -0.5333(5) 0.062(2) Uani 1.00 d
C38 C -0.0612(6) -0.0819(2) -0.5734(5) 0.065(2) Uani 1.00 d
C39 C -0.2202(5) -0.3242(2) -0.8034(4) 0.030(2) Uani 1.00 d
C40 C -0.2046(5) -0.3850(2) -0.7659(4) 0.031(2) Uani 1.00 d
H1 H 0.2183 -0.3433 -0.7766 0.0350 Uiso 1.00 calc
H2 H 0.4292 -0.2643 -0.8104 0.0290 Uiso 1.00 calc
H3 H 0.2711 -0.2816 -1.1946 0.0439 Uiso 1.00 calc
H4 H 0.1378 -0.2560 -1.1424 0.0439 Uiso 1.00 calc
H5 H 0.2233 -0.1450 -1.0746 0.0416 Uiso 1.00 calc
H6 H 0.2460 -0.0617 -1.1847 0.0415 Uiso 1.00 calc
H7 H 0.3387 -0.1510 -1.4800 0.0550 Uiso 1.00 calc
H8 H 0.3107 -0.2340 -1.3708 0.0493 Uiso 1.00 calc
H9 H 0.5267 -0.3875 -0.2915 0.0640 Uiso 1.00 calc
H10 H 0.5374 -0.3552 -0.4141 0.0640 Uiso 1.00 calc
H11 H 0.4302 -0.3356 -0.3238 0.0640 Uiso 1.00 calc
H12 H 0.3435 -0.4754 -0.5286 0.0766 Uiso 1.00 calc
H13 H 0.4789 -0.4402 -0.5473 0.0766 Uiso 1.00 calc
H14 H 0.4761 -0.4761 -0.4287 0.0766 Uiso 1.00 calc
H15 H 0.2099 -0.3924 -0.3021 0.0547 Uiso 1.00 calc
H16 H 0.1836 -0.4473 -0.3771 0.0547 Uiso 1.00 calc
H17 H 0.3063 -0.4441 -0.2684 0.0547 Uiso 1.00 calc
H18 H 0.3999 -0.3534 -0.9230 0.0388 Uiso 1.00 calc
H19 H 0.4933 -0.3763 -0.8066 0.0388 Uiso 1.00 calc
H20 H 0.3112 -0.4455 -0.7963 0.0526 Uiso 1.00 calc
H21 H 0.4054 -0.5045 -0.9348 0.0815 Uiso 1.00 calc
H22 H 0.4624 -0.4539 -1.0040 0.0815 Uiso 1.00 calc
H23 H 0.5305 -0.4685 -0.8708 0.0815 Uiso 1.00 calc
H24 H 0.1276 -0.4043 -0.9254 0.0876 Uiso 1.00 calc
H25 H 0.2183 -0.4082 -1.0362 0.0876 Uiso 1.00 calc
H26 H 0.1605 -0.4622 -0.9802 0.0876 Uiso 1.00 calc
H27 H 0.1888 -0.2402 -0.6895 0.0336 Uiso 1.00 calc
H28 H 0.3474 -0.2343 -0.6306 0.0336 Uiso 1.00 calc
H29 H 0.2507 -0.1470 -0.6850 0.0372 Uiso 1.00 calc
H30 H 0.2247 -0.1659 -0.8224 0.0372 Uiso 1.00 calc
H31 H -0.2853 -0.2159 -0.7267 0.0326 Uiso 1.00 calc
H32 H -0.0505 -0.2887 -0.6960 0.0305 Uiso 1.00 calc
H33 H -0.0783 -0.2778 -0.3091 0.0416 Uiso 1.00 calc
H34 H -0.2388 -0.2862 -0.3603 0.0416 Uiso 1.00 calc
H35 H -0.1433 -0.3228 -0.1222 0.0680 Uiso 1.00 calc
H36 H -0.1521 -0.4064 -0.0147 0.0687 Uiso 1.00 calc
H37 H -0.1602 -0.4919 -0.3358 0.0457 Uiso 1.00 calc
H38 H -0.1525 -0.4072 -0.4408 0.0447 Uiso 1.00 calc
H39 H -0.4210 -0.1071 -1.1147 0.0537 Uiso 1.00 calc
H40 H -0.3190 -0.1013 -1.2173 0.0537 Uiso 1.00 calc
H41 H -0.4006 -0.1569 -1.2025 0.0537 Uiso 1.00 calc
H42 H -0.0713 -0.1130 -0.9503 0.0651 Uiso 1.00 calc
H43 H -0.1167 -0.0748 -1.0635 0.0651 Uiso 1.00 calc
H44 H -0.2143 -0.0795 -0.9574 0.0651 Uiso 1.00 calc
H45 H -0.1906 -0.2116 -1.1819 0.0601 Uiso 1.00 calc
H46 H -0.0903 -0.1609 -1.1966 0.0601 Uiso 1.00 calc
H47 H -0.0619 -0.1998 -1.0820 0.0601 Uiso 1.00 calc
H48 H -0.0763 -0.1998 -0.5697 0.0336 Uiso 1.00 calc
H49 H -0.0109 -0.1730 -0.6808 0.0336 Uiso 1.00 calc
H50 H -0.2192 -0.1140 -0.7002 0.0443 Uiso 1.00 calc
H51 H -0.3325 -0.1006 -0.5252 0.0774 Uiso 1.00 calc
H52 H -0.3496 -0.1629 -0.5639 0.0774 Uiso 1.00 calc
H53 H -0.2360 -0.1458 -0.4549 0.0774 Uiso 1.00 calc
H54 H -0.0129 -0.0952 -0.4966 0.0839 Uiso 1.00 calc
H55 H 0.0049 -0.0765 -0.6309 0.0839 Uiso 1.00 calc
H56 H -0.1116 -0.0488 -0.5598 0.0839 Uiso 1.00 calc
H57 H -0.3198 -0.3158 -0.8192 0.0382 Uiso 1.00 calc
H58 H -0.1752 -0.3189 -0.8765 0.0382 Uiso 1.00 calc
H59 H -0.2516 -0.4080 -0.8289 0.0386 Uiso 1.00 calc
H60 H -0.2455 -0.3911 -0.6905 0.0386 Uiso 1.00 calc
H61 H 0.4667 -0.3429 -0.6012 0.0312 Uiso 1.00 calc
H62 H 0.4163 -0.2490 -1.0091 0.0378 Uiso 1.00 calc
H63 H -0.0758 -0.2083 -0.8956 0.0308 Uiso 1.00 calc
H64 H -0.0071 -0.3093 -0.4990 0.0358 Uiso 1.00 calc

loop_
_atom_site_aniso_label
_atom_site_aniso_U_11
_atom_site_aniso_U_22
_atom_site_aniso_U_33
_atom_site_aniso_U_12
_atom_site_aniso_U_13
_atom_site_aniso_U_23
S1 0.0266(8) 0.0274(8) 0.0354(9) -0.0004(7) 0.0026(6) 0.0032(7)
S2 0.0256(8) 0.0315(8) 0.0321(8) 0.0003(7) 0.0029(6) 0.0039(7)
O1 0.028(2) 0.030(2) 0.048(2) 0.006(2) 0.008(2) -0.005(2)
O2 0.022(2) 0.041(2) 0.037(2) 0.003(2) 0.003(2) 0.004(2)
O3 0.079(3) 0.026(3) 0.086(3) -0.002(2) 0.028(2) -0.002(2)
O4 0.088(3) 0.038(3) 0.048(3) -0.007(2) 0.001(3) 0.014(2)
O5 0.035(2) 0.039(2) 0.043(2) -0.009(2) -0.001(2) 0.000(2)
O6 0.027(2) 0.045(2) 0.030(2) -0.002(2) 0.007(2) 0.003(2)
O7 0.116(4) 0.054(3) 0.049(3) -0.006(2) 0.018(3) 0.019(2)
O8 0.065(3) 0.028(2) 0.071(3) 0.003(2) -0.004(2) 0.004(2)
N1 0.017(2) 0.035(3) 0.026(3) 0.005(2) 0.000(2) 0.011(2)
N2 0.025(2) 0.039(3) 0.030(3) -0.006(2) 0.004(2) 0.008(2)
N3 0.042(3) 0.034(4) 0.050(4) -0.001(2) -0.001(3) 0.005(3)
N4 0.035(3) 0.026(3) 0.113(4) -0.006(2) 0.020(3) 0.009(3)
N5 0.026(3) 0.045(3) 0.075(4) -0.001(3) 0.009(2) 0.002(3)
N6 0.054(3) 0.041(3) 0.147(5) -0.007(3) 0.027(3) 0.028(3)
N7 0.019(2) 0.038(3) 0.018(2) -0.007(2) 0.003(2) 0.007(2)
N8 0.025(2) 0.033(3) 0.027(3) 0.002(2) 0.004(2) 0.004(2)
N9 0.039(3) 0.042(4) 0.055(4) -0.002(3) 0.000(3) 0.016(3)
N10 0.031(3) 0.028(3) 0.097(4) 0.003(2) 0.002(2) 0.011(3)
N11 0.031(3) 0.043(3) 0.069(4) -0.008(3) -0.004(2) 0.008(3)
N12 0.053(4) 0.056(4) 0.138(5) 0.010(3) -0.003(3) 0.038(4)
C1 0.021(3) 0.029(3) 0.039(4) -0.007(2) -0.001(3) 0.000(3)
C2 0.021(3) 0.029(3) 0.027(3) 0.000(2) 0.006(2) -0.001(2)
C3 0.032(3) 0.018(3) 0.036(4) 0.001(3) -0.004(3) 0.003(3)
C4 0.037(3) 0.042(4) 0.028(3) -0.006(3) -0.006(3) 0.001(3)
C5 0.027(3) 0.027(4) 0.025(3) -0.003(2) -0.003(2) 0.001(3)
C6 0.033(3) 0.038(4) 0.034(4) 0.000(3) 0.009(3) -0.007(3)
C7 0.034(3) 0.025(4) 0.051(4) 0.002(3) 0.007(3) -0.005(3)
C8 0.034(3) 0.027(3) 0.030(4) 0.001(3) -0.003(3) 0.005(3)
C9 0.068(4) 0.041(4) 0.027(4) 0.000(3) -0.003(3) -0.006(3)
C10 0.072(4) 0.021(4) 0.029(4) -0.005(3) 0.005(3) -0.006(3)
C11 0.035(3) 0.036(3) 0.038(4) 0.006(3) 0.006(3) 0.011(3)
C12 0.037(3) 0.075(4) 0.048(4) -0.002(3) -0.001(3) 0.023(3)
C13 0.072(4) 0.049(4) 0.069(4) 0.030(3) 0.026(3) 0.021(3)
C14 0.045(4) 0.047(4) 0.049(4) 0.001(3) 0.009(3) 0.015(3)
C15 0.032(3) 0.027(3) 0.043(3) 0.001(3) 0.013(2) 0.000(3)
C16 0.057(4) 0.031(3) 0.049(4) 0.004(3) 0.001(3) -0.007(3)
C17 0.068(4) 0.029(4) 0.107(5) 0.000(3) 0.006(4) -0.026(4)
C18 0.064(4) 0.076(5) 0.070(5) -0.002(4) -0.007(4) -0.035(4)
C19 0.029(3) 0.027(3) 0.025(3) 0.000(2) 0.000(2) 0.003(3)
C20 0.029(3) 0.033(4) 0.033(3) 0.000(3) 0.005(3) -0.003(3)
C21 0.024(3) 0.024(3) 0.027(3) 0.004(2) 0.002(2) -0.003(2)
C22 0.020(3) 0.028(3) 0.026(3) -0.004(2) 0.008(2) 0.002(2)
C23 0.023(3) 0.019(3) 0.033(4) 0.004(3) 0.004(3) 0.001(3)
C24 0.033(3) 0.038(4) 0.028(4) -0.002(3) 0.006(3) 0.000(3)
C25 0.024(3) 0.023(3) 0.035(4) -0.001(3) 0.004(2) 0.001(3)
C26 0.111(5) 0.029(4) 0.030(4) -0.004(4) 0.017(3) -0.001(3)
C27 0.099(5) 0.051(4) 0.025(4) -0.015(4) 0.013(3) -0.002(3)
C28 0.029(3) 0.021(3) 0.041(4) -0.003(2) 0.002(3) 0.009(3)
C29 0.043(3) 0.034(4) 0.036(4) 0.008(3) -0.003(3) -0.009(3)
C30 0.041(4) 0.039(4) 0.032(4) 0.005(3) 0.002(3) 0.005(3)
C31 0.028(3) 0.032(3) 0.029(3) -0.002(3) -0.004(3) 0.004(3)
C32 0.040(3) 0.050(4) 0.039(4) 0.001(3) -0.003(3) 0.014(3)
C33 0.057(4) 0.042(4) 0.059(4) -0.011(3) 0.002(3) 0.018(3)
C34 0.063(4) 0.049(4) 0.045(4) 0.019(3) 0.021(3) 0.016(3)
C35 0.030(3) 0.026(3) 0.032(3) -0.002(3) 0.000(2) 0.004(2)
C36 0.045(4) 0.032(3) 0.035(4) 0.004(3) 0.006(3) -0.007(3)
C37 0.058(4) 0.066(5) 0.062(4) 0.006(3) 0.014(3) -0.026(4)
C38 0.068(4) 0.038(4) 0.089(5) -0.007(3) 0.009(4) -0.018(3)
C39 0.032(3) 0.028(3) 0.030(3) -0.002(3) 0.004(2) -0.006(3)
C40 0.031(3) 0.031(4) 0.031(3) -0.004(3) 0.003(2) 0.000(3)

loop_
_atom_type_symbol
_atom_type_description
_atom_type_scat_dispersion_real
_atom_type_scat_dispersion_imag
_atom_type_scat_source
S S 0.125 0.123
;International Tables for Crystallography
(1992, Vol. C, Tables 4.2.6.8 and 6.1.1.1)
;
O O 0.011 0.006
;International Tables for Crystallography
(1992, Vol. C, Tables 4.2.6.8 and 6.1.1.1)
;
N N 0.006 0.003
;International Tables for Crystallography
(1992, Vol. C, Tables 4.2.6.8 and 6.1.1.1)
;
C C 0.003 0.002
;International Tables for Crystallography
(1992, Vol. C, Tables 4.2.6.8 and 6.1.1.1)
;
H H 0.000 0.000
;International Tables for Crystallography
(1992, Vol. C, Table 6.1.1.2)
;

loop_
_geom_angle_atom_site_label_1
_geom_angle_atom_site_label_2
_geom_angle_atom_site_label_3
_geom_angle
O1 S1 N1 112.1(2)
O1 S1 C11 104.9(2)
N1 S1 C11 100.7(2)
O5 S2 N7 111.9(2)
O5 S2 C31 105.1(2)
N7 S2 C31 99.3(2)
S1 N1 C1 119.2(3)
C3 N2 C4 122.5(4)
O3 N3 O4 124.8(5)
O3 N3 C8 119.1(5)
O4 N3 C8 116.1(5)
N5 N4 C20 116.9(4)
N4 N5 N6 171.2(5)
S2 N7 C21 118.1(3)
C23 N8 C24 121.7(4)
O7 N9 O8 123.6(5)
O7 N9 C28 117.1(5)
O8 N9 C28 119.3(5)
N11 N10 C40 115.8(4)
N10 N11 N12 169.4(5)
N1 C1 C2 114.7(4)
N1 C1 C15 109.5(4)
C2 C1 C15 111.4(4)
C1 C2 C3 107.3(4)
C1 C2 C19 113.6(4)
C3 C2 C19 110.1(4)
O2 C3 N2 122.7(4)
O2 C3 C2 120.3(5)
N2 C3 C2 117.1(4)
N2 C4 C5 114.0(4)
C4 C5 C6 121.4(5)
C4 C5 C10 120.2(5)
C6 C5 C10 118.4(5)
C5 C6 C7 121.5(5)
C6 C7 C8 117.7(5)
N3 C8 C7 118.1(5)
N3 C8 C9 119.2(5)
C7 C8 C9 122.6(5)
C8 C9 C10 118.6(5)
C5 C10 C9 121.2(4)
S1 C11 C12 110.4(3)
S1 C11 C13 107.8(3)
S1 C11 C14 104.2(3)
C12 C11 C13 112.9(4)
C12 C11 C14 110.3(4)
C13 C11 C14 111.0(4)
C1 C15 C16 117.2(4)
C15 C16 C17 111.0(4)
C15 C16 C18 110.3(4)
C17 C16 C18 110.0(4)
C2 C19 C20 113.6(4)
N4 C20 C19 107.1(4)
N7 C21 C22 113.1(4)
N7 C21 C35 109.7(4)
C22 C21 C35 112.7(3)
C21 C22 C23 106.0(4)
C21 C22 C39 113.5(4)
C23 C22 C39 110.2(4)
O6 C23 N8 122.7(4)
O6 C23 C22 120.8(4)
N8 C23 C22 116.4(4)
N8 C24 C25 115.6(4)
C24 C25 C26 118.4(5)
C24 C25 C30 123.4(4)
C26 C25 C30 118.1(5)
C25 C26 C27 121.3(5)
C26 C27 C28 119.1(5)
N9 C28 C27 119.5(5)
N9 C28 C29 119.1(5)
C27 C28 C29 121.3(5)
C28 C29 C30 118.2(5)
C25 C30 C29 121.9(5)
S2 C31 C32 104.4(3)
S2 C31 C33 108.4(3)
S2 C31 C34 110.7(3)
C32 C31 C33 110.4(4)
C32 C31 C34 109.5(4)
C33 C31 C34 113.0(4)
C21 C35 C36 115.2(3)
C35 C36 C37 110.8(4)
C35 C36 C38 111.0(4)
C37 C36 C38 110.2(4)
C22 C39 C40 113.8(4)
N10 C40 C39 107.2(4)

loop_
_geom_bond_atom_site_label_1
_geom_bond_atom_site_label_2
_geom_bond_distance
_geom_bond_publ_flag
S1 O1 1.499(3) yes
S1 N1 1.634(3) yes
S1 C11 1.836(5) yes
S2 O5 1.502(3) yes
S2 N7 1.641(3) yes
S2 C31 1.834(4) yes
O2 C3 1.245(5) yes
O3 N3 1.204(5) yes
O4 N3 1.231(5) yes
O6 C23 1.237(4) yes
O7 N9 1.227(5) yes
O8 N9 1.213(5) yes
N1 C1 1.464(5) yes
N2 C3 1.341(5) yes
N2 C4 1.448(5) yes
N3 C8 1.483(6) yes
N4 N5 1.222(5) yes
N4 C20 1.459(5) yes
N5 N6 1.133(6) yes
N7 C21 1.466(5) yes
N8 C23 1.339(5) yes
N8 C24 1.456(5) yes
N9 C28 1.470(6) yes
N10 N11 1.235(5) yes
N10 C40 1.474(5) yes
N11 N12 1.135(5) yes
C1 C2 1.553(6) yes
C1 C15 1.534(6) yes
C2 C3 1.503(6) yes
C2 C19 1.523(6) yes
C4 C5 1.510(6) yes
C5 C6 1.386(6) yes
C5 C10 1.373(6) yes
C6 C7 1.383(6) yes
C7 C8 1.372(6) yes
C8 C9 1.358(7) yes
C9 C10 1.383(6) yes
C11 C12 1.522(6) yes
C11 C13 1.515(7) yes
C11 C14 1.521(6) yes
C15 C16 1.516(6) yes
C16 C17 1.523(7) yes
C16 C18 1.531(7) yes
C19 C20 1.504(6) yes
C21 C22 1.543(6) yes
C21 C35 1.544(6) yes
C22 C23 1.520(6) yes
C22 C39 1.524(6) yes
C24 C25 1.504(6) yes
C25 C26 1.374(6) yes
C25 C30 1.373(6) yes
C26 C27 1.369(7) yes
C27 C28 1.375(7) yes
C28 C29 1.363(6) yes
C29 C30 1.379(7) yes
C31 C32 1.529(6) yes
C31 C33 1.507(6) yes
C31 C34 1.503(6) yes
C35 C36 1.511(6) yes
C36 C37 1.521(6) yes
C36 C38 1.544(6) yes
C39 C40 1.514(6) yes

loop_
_geom_contact_atom_site_label_1
_geom_contact_atom_site_label_2
_geom_contact_distance
_geom_contact_site_symmetry_2
S1 N10 3.438(4) .
S1 N11 3.532(4) .
S2 N4 3.420(5) 1_455
S2 N5 3.527(4) 1_455
O1 N8 2.812(4) .
O1 C10 3.272(5) 1_556
O1 C24 3.534(5) .
O2 N7 3.103(4) .
O2 C34 3.596(6) .
O3 N11 3.116(5) 2_553
O3 N12 3.183(6) 2_553
O3 C40 3.296(6) 2_553
O3 C13 3.528(6) 2_653
O4 C13 3.326(6) 2_653
O4 C29 3.352(6) 2_553
O4 N5 3.539(6) 1_554
O5 N2 2.887(4) 1_455
O6 N1 3.036(4) 1_455
O6 C12 3.535(6) 1_455
O7 C7 3.307(7) 2_544
O7 N11 3.407(6) 1_556
O7 N12 3.533(7) 1_556
O8 N5 3.042(5) 2_544
O8 N6 3.109(6) 2_544
O8 C20 3.186(6) 2_544
O8 C33 3.394(6) 2_544
O8 N4 3.579(6) 2_544
N4 C37 3.463(7) 1_655
N5 C37 3.550(7) 1_655
N6 N9 3.393(7) 2_554
N10 C18 3.524(8) .
N11 C18 3.529(8) .
C12 C25 3.554(6) 1_655
C18 C27 3.463(8) 1_554

loop_
_geom_torsion_atom_site_label_1
_geom_torsion_atom_site_label_2
_geom_torsion_atom_site_label_3
_geom_torsion_atom_site_label_4
_geom_torsion
S1 N1 C1 C2 111.7(4)
S1 N1 C1 C15 -122.2(3)
S2 N7 C21 C22 115.0(3)
S2 N7 C21 C35 -118.3(3)
O1 S1 N1 C1 -94.2(3)
O1 S1 C11 C12 -54.3(4)
O1 S1 C11 C13 -177.9(3)
O1 S1 C11 C14 64.1(4)
O2 C3 N2 C4 -5.5(7)
O2 C3 C2 C1 68.4(5)
O2 C3 C2 C19 -55.7(6)
O3 N3 C8 C7 4.8(7)
O3 N3 C8 C9 -177.4(5)
O4 N3 C8 C7 -176.6(4)
O4 N3 C8 C9 1.3(7)
O5 S2 N7 C21 -93.1(3)
O5 S2 C31 C32 65.6(3)
O5 S2 C31 C33 -176.7(3)
O5 S2 C31 C34 -52.2(4)
O6 C23 N8 C24 -11.4(7)
O6 C23 C22 C21 67.0(5)
O6 C23 C22 C39 -56.2(5)
O7 N9 C28 C27 3.6(7)
O7 N9 C28 C29 -177.7(4)
O8 N9 C28 C27 -174.8(5)
O8 N9 C28 C29 3.8(7)
N1 S1 C11 C12 62.2(4)
N1 S1 C11 C13 -61.5(4)
N1 S1 C11 C14 -179.4(3)
N1 C1 C2 C3 -164.0(4)
N1 C1 C2 C19 -42.2(5)
N1 C1 C15 C16 84.2(5)
N2 C3 C2 C1 -110.0(5)
N2 C3 C2 C19 126.0(4)
N2 C4 C5 C6 -47.7(6)
N2 C4 C5 C10 132.7(4)
N3 C8 C7 C6 178.3(4)
N3 C8 C9 C10 -177.4(4)
N4 C20 C19 C2 -62.5(5)
N5 N4 C20 C19 -176.6(5)
N6 N5 N4 C20 173(3)
N7 S2 C31 C32 -178.6(3)
N7 S2 C31 C33 -60.9(4)
N7 S2 C31 C34 63.6(4)
N7 C21 C22 C23 -166.9(3)
N7 C21 C22 C39 -45.8(5)
N7 C21 C35 C36 83.8(4)
N8 C23 C22 C21 -110.1(4)
N8 C23 C22 C39 126.8(4)
N8 C24 C25 C26 165.5(4)
N8 C24 C25 C30 -18.0(6)
N9 C28 C27 C26 179.6(5)
N9 C28 C29 C30 -179.7(4)
N10 C40 C39 C22 -62.0(5)
N11 N10 C40 C39 -178.9(4)
N12 N11 N10 C40 171(3)
C1 N1 S1 C11 154.7(3)
C1 C2 C19 C20 -174.6(3)
C1 C15 C16 C17 -164.6(4)
C1 C15 C16 C18 73.2(6)
C2 C1 C15 C16 -147.9(4)
C2 C3 N2 C4 172.8(4)
C3 N2 C4 C5 122.7(5)
C3 C2 C1 C15 70.9(5)
C3 C2 C19 C20 -54.2(5)
C4 C5 C6 C7 -176.9(4)
C4 C5 C10 C9 177.8(4)
C5 C6 C7 C8 -2.1(7)
C5 C10 C9 C8 0.3(8)
C6 C5 C10 C9 -1.8(7)
C6 C7 C8 C9 0.6(7)
C7 C6 C5 C10 2.7(7)
C7 C8 C9 C10 0.3(8)
C15 C1 C2 C19 -167.3(3)
C21 N7 S2 C31 156.3(3)
C21 C22 C39 C40 -171.8(4)
C21 C35 C36 C37 77.0(5)
C21 C35 C36 C38 -160.3(4)
C22 C21 C35 C36 -149.2(4)
C22 C23 N8 C24 165.6(4)
C23 N8 C24 C25 107.5(5)
C23 C22 C21 C35 67.9(4)
C23 C22 C39 C40 -53.1(5)
C24 C25 C26 C27 177.2(5)
C24 C25 C30 C29 -177.1(4)
C25 C26 C27 C28 -0.7(9)
C25 C30 C29 C28 0.8(7)
C26 C25 C30 C29 -0.5(7)
C26 C27 C28 C29 1.0(8)
C27 C26 C25 C30 0.5(8)
C27 C28 C29 C30 -1.0(7)
C35 C21 C22 C39 -171.0(3)
